data_1571159
loop_
_publ_author_name
'Biswas, Soumen'
'Hughes, William B.'
'De Angelis, Luca'
'Haug, Graham C.'
'Trevino, Ramon'
'Fremin, Seth O.'
'Arman, Hadi D.'
'Larionov, Oleg V.'
'Doyle, Michael P.'

_publ_section_title
;
 The &#x201C;cesium effect&#x201D; magnified: exceptional chemoselectivity
 in cesium ion mediated nucleophilic reactions
;
_journal_issue 14
_journal_name_full 'Chemical Science'
_journal_page_first 5277
_journal_page_last 5283
_journal_paper_doi 10.1039/D4SC00316K
_journal_volume 15
_journal_year 2024
_chemical_formula_moiety 'C16 H15 N O5'
_chemical_formula_sum 'C16 H15 N O5'
_chemical_formula_weight 301.29
_space_group_crystal_system monoclinic
_space_group_IT_number 14
_space_group_name_Hall '-P 2yn'
_space_group_name_H-M_alt 'P 1 21/n 1'
_atom_sites_solution_hydrogens mixed
_atom_sites_solution_primary dual
_audit_creation_date 2022-10-19
_audit_creation_method
;
Olex2 1.5
(compiled 2022.04.07 svn.rca3783a0 for OlexSys, GUI svn.r6498)
;
_audit_update_record
;
2023-07-26 deposited with the CCDC.	2024-03-06 downloaded from the CCDC.
;
_cell_angle_alpha 90
_cell_angle_beta 114.7584(15)
_cell_angle_gamma 90
_cell_formula_units_Z 4
_cell_length_a 15.6843(2)
_cell_length_b 6.33089(7)
_cell_length_c 15.89366(18)
_cell_measurement_reflns_used 17076
_cell_measurement_temperature 100.00(10)
_cell_measurement_theta_max 75.8480
_cell_measurement_theta_min 3.3080
_cell_volume 1433.11(3)
_computing_cell_refinement 'CrysAlisPro 1.171.41.123a (Rigaku OD, 2022)'
_computing_data_collection 'CrysAlisPro 1.171.41.123a (Rigaku OD, 2022)'
_computing_data_reduction 'CrysAlisPro 1.171.41.123a (Rigaku OD, 2022)'
_computing_molecular_graphics 'Olex2 1.5 (Dolomanov et al., 2009)'
_computing_publication_material 'Olex2 1.5 (Dolomanov et al., 2009)'
_computing_structure_refinement 'SHELXL 2018/3 (Sheldrick, 2015)'
_computing_structure_solution 'SHELXT  (Sheldrick, 2015)'
_diffrn_ambient_environment N~2~
_diffrn_ambient_temperature 100.00(10)
_diffrn_detector 'Hybrid Pixel Array Detector'
_diffrn_detector_area_resol_mean 10.0000
_diffrn_detector_type HyPix
_diffrn_measured_fraction_theta_full 0.999
_diffrn_measured_fraction_theta_max 0.972
_diffrn_measurement_details
;
List of Runs (angles in degrees, time in seconds):

  # Type    Start    End  Width  t~exp~   \w     \q     \k     \f   Frames
#--------------------------------------------------------------------------
  1  \w     83.00 119.00   0.50    0.07    --   46.54  57.00   0.00   72
  2  \w     83.00 119.00   0.50    0.07    --   46.54  57.00  60.00   72
  3  \w     31.00 119.00   0.50    0.07    --   46.54  54.00 153.90  176
  4  \w     31.00 119.00   0.50    0.07    --   46.54  55.00  46.91  176
  5  \w     31.00 119.00   0.50    0.07    --   46.54  54.00 -51.19  176
  6  \w     31.00 119.00   0.50    0.07    --   46.54  54.00-116.64  176
  7  \w     34.00 105.00   0.50    0.30    --  106.40 -94.00   0.00  142
  8  \w     39.00 100.00   0.50    0.07    --   46.54-134.00  63.00  122
  9  \w     39.00 118.00   0.50    0.30    --  106.40-134.00  63.00  158
 10  \w     34.00 105.00   0.50    0.30    --  106.40 -94.00 120.00  142
 11  \w     34.00 105.00   0.50    0.30    --  106.40 -94.00  90.00  142
 12  \w     39.00 100.00   0.50    0.07    --   46.54-134.00-116.00  122
 13  \w     39.00 118.00   0.50    0.30    --  106.40-134.00-116.00  158
 14  \w     34.00 105.00   0.50    0.30    --  106.40 -94.00-120.00  142
 15  \w     34.00 105.00   0.50    0.30    --  106.40 -94.00-150.00  142
 16  \w     34.00 101.00   0.50    0.30    --  106.40 -77.00-120.00  134
 17  \w     34.00  71.00   0.50    0.30    --  106.40 -61.00 -90.00   74
 18  \w     34.00  71.00   0.50    0.30    --  106.40 -61.00   0.00   74
 19  \w     34.00  71.00   0.50    0.30    --  106.40 -61.00  30.00   74
 20  \w     34.00  71.00   0.50    0.30    --  106.40 -61.00  60.00   74
 21  \w     89.00 178.00   0.50    0.30    --  106.40  15.00-150.00  178
 22  \w     89.00 178.00   0.50    0.30    --  106.40 134.00 130.00  178
 23  \w     91.00 178.00   0.50    0.30    --  106.40  61.00  30.00  174
 24  \w     89.00 178.00   0.50    0.30    --  106.40 134.00 -49.00  178
 25  \w    -92.00 -18.00   0.50    0.07    --  -46.54 134.00 -49.00  148
 26  \w    -85.00 -19.00   0.50    0.30    --  -91.75 125.00-180.00  132
 27  \w    -92.00 -19.00   0.50    0.30    --  -91.75 134.00 -49.00  146
 28  \w    -92.00 -18.00   0.50    0.07    --  -46.54 134.00 130.00  148
 29  \w    -92.00 -19.00   0.50    0.30    --  -91.75 134.00 130.00  146
 30  \w   -101.00 -19.00   0.50    0.30    --  -91.75  77.00 150.00  164
 31  \w    -51.00 -19.00   0.50    0.30    --  -91.75  45.00 150.00   64
 32  \w    -51.00 -19.00   0.50    0.30    --  -91.75  45.00   0.00   64
 33  \w    -51.00 -19.00   0.50    0.30    --  -91.75  45.00 -30.00   64
 34  \w    -51.00 -19.00   0.50    0.30    --  -91.75  45.00 -60.00   64
 35  \w    -51.00 -19.00   0.50    0.30    --  -91.75  45.00-180.00   64
 36  \w    -51.00 -19.00   0.50    0.30    --  -91.75  45.00 -90.00   64
 37  \w   -101.00 -19.00   0.50    0.30    --  -91.75  77.00 -30.00  164
 38  \w    -51.00 -19.00   0.50    0.30    --  -91.75  45.00  90.00   64
 39  \w    -30.00  29.00   0.50    0.07    --  -46.54  19.00  90.00  118
 40  \w   -119.00 -32.00   0.50    0.07    --  -46.54 -42.00 -24.02  174
 41  \w   -118.00 -83.00   0.50    0.07    --  -46.54 -57.00 150.00   70
 42  \w   -118.00 -83.00   0.50    0.07    --  -46.54 -57.00 -30.00   70
 43  \w   -118.00 -83.00   0.50    0.07    --  -46.54 -57.00 -60.00   70
 44  \w   -118.00 -83.00   0.50    0.07    --  -46.54 -57.00-180.00   70
 45  \w   -166.00 -76.00   0.50    0.30    --  -91.75 -30.00-120.00  180
 46  \w   -118.00 -68.00   0.50    0.07    --  -46.54-134.00-116.00  100
 47  \w   -161.00 -68.00   0.50    0.30    --  -91.75-134.00-116.00  186
 48  \w   -164.00-101.00   0.50    0.30    --  -91.75 -77.00 -30.00  126
 49  \w   -118.00 -68.00   0.50    0.07    --  -46.54-134.00  63.00  100
 50  \w   -118.00 -88.00   0.50    0.07    --  -46.54-125.00   0.00   60
 51  \w   -161.00 -68.00   0.50    0.30    --  -91.75-134.00  63.00  186
 52  \w   -164.00 -91.00   0.50    0.30    --  -91.75 -61.00 150.00  146
;
_diffrn_measurement_device 'four-circle diffractometer'
_diffrn_measurement_device_type 'XtaLAB Synergy, Dualflex, HyPix'
_diffrn_measurement_method '\w scans'
_diffrn_orient_matrix_type 'CrysAlisPro convention (1999,Acta A55,543-557)'
_diffrn_orient_matrix_UB_11 -0.1052980000
_diffrn_orient_matrix_UB_12 0.0285234000
_diffrn_orient_matrix_UB_13 -0.0245260000
_diffrn_orient_matrix_UB_21 -0.0123279000
_diffrn_orient_matrix_UB_22 -0.2417718000
_diffrn_orient_matrix_UB_23 -0.0027209000
_diffrn_orient_matrix_UB_31 0.0213884000
_diffrn_orient_matrix_UB_32 0.0004321000
_diffrn_orient_matrix_UB_33 0.1038278000
_diffrn_radiation_monochromator mirror
_diffrn_radiation_probe x-ray
_diffrn_radiation_type 'Cu K\a'
_diffrn_radiation_wavelength 1.54184
_diffrn_reflns_av_R_equivalents 0.0329
_diffrn_reflns_av_unetI/netI 0.0149
_diffrn_reflns_Laue_measured_fraction_full 0.999
_diffrn_reflns_Laue_measured_fraction_max 0.972
_diffrn_reflns_limit_h_max 19
_diffrn_reflns_limit_h_min -19
_diffrn_reflns_limit_k_max 7
_diffrn_reflns_limit_k_min -7
_diffrn_reflns_limit_l_max 19
_diffrn_reflns_limit_l_min -15
_diffrn_reflns_number 30584
_diffrn_reflns_point_group_measured_fraction_full 0.999
_diffrn_reflns_point_group_measured_fraction_max 0.972
_diffrn_reflns_theta_full 67.684
_diffrn_reflns_theta_max 76.475
_diffrn_reflns_theta_min 3.324
_diffrn_source 'micro-focus sealed X-ray tube'
_diffrn_source_type 'PhotonJet (Cu) X-ray Source'
_exptl_absorpt_coefficient_mu 0.877
_exptl_absorpt_correction_T_max 1.000
_exptl_absorpt_correction_T_min 0.621
_exptl_absorpt_correction_type gaussian
_exptl_absorpt_process_details
;
CrysAlisPro 1.171.41.123a (Rigaku Oxford Diffraction, 2022)
Numerical absorption correction based on gaussian integration over
a multifaceted crystal model
Empirical absorption correction using spherical harmonics,
implemented in SCALE3 ABSPACK scaling algorithm.
;
_exptl_crystal_colour 'clear colourless'
_exptl_crystal_colour_lustre clear
_exptl_crystal_colour_primary colourless
_exptl_crystal_density_diffrn 1.396
_exptl_crystal_description plate
_exptl_crystal_F_000 632
_exptl_crystal_size_max 0.152
_exptl_crystal_size_mid 0.112
_exptl_crystal_size_min 0.096
_refine_diff_density_max 0.203
_refine_diff_density_min -0.211
_refine_diff_density_rms 0.041
_refine_ls_extinction_method none
_refine_ls_goodness_of_fit_ref 1.056
_refine_ls_hydrogen_treatment mixed
_refine_ls_matrix_type full
_refine_ls_number_parameters 204
_refine_ls_number_reflns 2921
_refine_ls_number_restraints 0
_refine_ls_restrained_S_all 1.056
_refine_ls_R_factor_all 0.0380
_refine_ls_R_factor_gt 0.0351
_refine_ls_shift/su_max 0.002
_refine_ls_shift/su_mean 0.000
_refine_ls_structure_factor_coef Fsqd
_refine_ls_weighting_details 'w=1/[\s^2^(Fo^2^)+(0.0473P)^2^+0.5133P] where P=(Fo^2^+2Fc^2^)/3'
_refine_ls_weighting_scheme calc
_refine_ls_wR_factor_gt 0.0915
_refine_ls_wR_factor_ref 0.0943
_reflns_Friedel_coverage 0.000
_reflns_number_gt 2657
_reflns_number_total 2921
_reflns_threshold_expression 'I > 2\s(I)'
_cod_data_source_file d4sc00316k3.cif
_cod_data_source_block hpd614c_auto
_cod_depositor_comments 'Adding full bibliography for 1571157--1571159.cif.'
_cod_database_code 1571159
_shelx_shelxl_version_number 2018/3
_chemical_oxdiff_formula 'C H N O'
_chemical_oxdiff_usercomment SB-1-65B
_shelx_space_group_comment
;
The symmetry employed for this shelxl refinement is uniquely defined
by the following loop, which should always be used as a source of
symmetry information in preference to the above space-group names.
They are only intended as comments.
;
_shelx_estimated_absorpt_t_max 0.921
_shelx_estimated_absorpt_t_min 0.878
_olex2_refinement_description
;
1. Fixed Uiso
 At 1.2 times of:
  All C(H) groups, All C(H,H) groups
 At 1.5 times of:
  All C(H,H,H) groups
2.a Secondary CH2 refined with riding coordinates:
 C15(H15A,H15B)
2.b Aromatic/amide H refined with riding coordinates:
 C3(H3), C9(H9), C13(H13), C11(H11), C10(H10), C12(H12)
2.c Idealised Me refined as rotating group:
 C7(H7A,H7B,H7C), C16(H16A,H16B,H16C)
;
_olex2_exptl_crystal_mounting_method 'nylon loop'
_olex2_submission_special_instructions 'No special instructions were received'
_oxdiff_exptl_absorpt_empirical_details
;
Empirical correction (ABSPACK) includes:
- Absorption correction using spherical harmonics
- Frame scaling
- Detector area scaling
- B-factor correction
;
_oxdiff_exptl_absorpt_empirical_full_max 1.224
_oxdiff_exptl_absorpt_empirical_full_min 0.826

loop_
_space_group_symop_operation_xyz
'x, y, z'
'-x+1/2, y+1/2, -z+1/2'
'-x, -y, -z'
'x-1/2, -y-1/2, z-1/2'

loop_
_atom_site_label
_atom_site_type_symbol
_atom_site_fract_x
_atom_site_fract_y
_atom_site_fract_z
_atom_site_U_iso_or_equiv
_atom_site_adp_type
_atom_site_occupancy
_atom_site_site_symmetry_order
_atom_site_calc_flag
_atom_site_refinement_flags_posn
_atom_site_refinement_flags_adp
_atom_site_refinement_flags_occupancy
_atom_site_disorder_assembly
_atom_site_disorder_group
O3 O 0.41999(6) -0.01476(12) 0.19312(5) 0.02415(19) Uani 1 1 d . . . . .
O5 O 0.18008(6) -0.99421(13) 0.03397(5) 0.0269(2) Uani 1 1 d . . . . .
O2 O 0.42686(6) -0.18264(13) 0.32064(5) 0.0264(2) Uani 1 1 d . . . . .
N1 N 0.25341(7) -0.65632(15) 0.13385(6) 0.0201(2) Uani 1 1 d . . . . .
O4 O 0.17870(7) -0.84505(15) -0.09437(6) 0.0346(2) Uani 1 1 d . . . . .
O1 O 0.28056(6) -0.49435(12) 0.26946(5) 0.02312(19) Uani 1 1 d . . . . .
C2 C 0.34838(8) -0.34657(17) 0.17199(7) 0.0203(2) Uani 1 1 d . . . . .
C5 C 0.26236(8) -0.67871(17) 0.05245(7) 0.0201(2) Uani 1 1 d . . . . .
C14 C 0.20373(8) -0.84899(18) -0.01174(7) 0.0209(2) Uani 1 1 d . . . . .
C3 C 0.35827(8) -0.37214(18) 0.09105(7) 0.0215(2) Uani 1 1 d . . . . .
H3 H 0.394615 -0.271912 0.075765 0.026 Uiso 1 1 calc R U . . .
C4 C 0.31668(8) -0.54164(18) 0.02896(7) 0.0210(2) Uani 1 1 d . . . . .
C6 C 0.40055(8) -0.17583(17) 0.23776(7) 0.0206(2) Uani 1 1 d . . . . .
C8 C 0.33787(8) -0.56843(19) -0.05335(7) 0.0228(2) Uani 1 1 d . . . . .
C15 C 0.11441(9) -1.1554(2) -0.02144(8) 0.0307(3) Uani 1 1 d . . . . .
H15A H 0.147739 -1.266732 -0.039627 0.037 Uiso 1 1 calc R U . . .
H15B H 0.065751 -1.092425 -0.078280 0.037 Uiso 1 1 calc R U . . .
C9 C 0.38049(8) -0.7533(2) -0.06432(8) 0.0268(3) Uani 1 1 d . . . . .
H9 H 0.395125 -0.862859 -0.019585 0.032 Uiso 1 1 calc R U . . .
C13 C 0.31816(8) -0.4079(2) -0.11887(8) 0.0272(3) Uani 1 1 d . . . . .
H13 H 0.290247 -0.280189 -0.111448 0.033 Uiso 1 1 calc R U . . .
C7 C 0.47950(9) 0.14791(19) 0.25271(9) 0.0301(3) Uani 1 1 d . . . . .
H7A H 0.489392 0.258987 0.214781 0.045 Uiso 1 1 calc R U . . .
H7B H 0.540132 0.086521 0.293644 0.045 Uiso 1 1 calc R U . . .
H7C H 0.449333 0.208521 0.290126 0.045 Uiso 1 1 calc R U . . .
C11 C 0.38080(9) -0.6183(2) -0.20574(8) 0.0324(3) Uani 1 1 d . . . . .
H11 H 0.395120 -0.635784 -0.257786 0.039 Uiso 1 1 calc R U . . .
C10 C 0.40164(9) -0.7781(2) -0.14029(9) 0.0319(3) Uani 1 1 d . . . . .
H10 H 0.430437 -0.904667 -0.147498 0.038 Uiso 1 1 calc R U . . .
C1 C 0.29379(8) -0.49683(17) 0.19843(7) 0.0196(2) Uani 1 1 d . . . . .
C12 C 0.33916(9) -0.4337(2) -0.19510(8) 0.0313(3) Uani 1 1 d . . . . .
H12 H 0.324888 -0.324309 -0.239878 0.038 Uiso 1 1 calc R U . . .
C16 C 0.07041(11) -1.2467(2) 0.03857(9) 0.0419(4) Uani 1 1 d . . . . .
H16A H 0.018638 -1.340525 0.001313 0.063 Uiso 1 1 calc R U . . .
H16B H 0.046320 -1.131883 0.063901 0.063 Uiso 1 1 calc R U . . .
H16C H 0.117665 -1.326926 0.089507 0.063 Uiso 1 1 calc R U . . .
H1 H 0.2190(13) -0.757(3) 0.1506(12) 0.050 Uiso 1 1 d . U . . .

loop_
_atom_site_aniso_label
_atom_site_aniso_U_11
_atom_site_aniso_U_22
_atom_site_aniso_U_33
_atom_site_aniso_U_23
_atom_site_aniso_U_13
_atom_site_aniso_U_12
O3 0.0293(4) 0.0206(4) 0.0248(4) -0.0027(3) 0.0135(3) -0.0043(3)
O5 0.0355(4) 0.0252(4) 0.0181(4) -0.0007(3) 0.0094(3) -0.0093(3)
O2 0.0304(4) 0.0276(4) 0.0190(4) -0.0021(3) 0.0082(3) -0.0006(3)
N1 0.0260(5) 0.0202(5) 0.0171(4) -0.0002(3) 0.0120(4) -0.0010(4)
O4 0.0436(5) 0.0440(6) 0.0191(4) -0.0060(4) 0.0159(4) -0.0163(4)
O1 0.0330(4) 0.0222(4) 0.0185(4) -0.0017(3) 0.0151(3) -0.0012(3)
C2 0.0230(5) 0.0194(5) 0.0186(5) 0.0004(4) 0.0089(4) 0.0012(4)
C5 0.0251(5) 0.0208(5) 0.0162(5) 0.0003(4) 0.0106(4) 0.0017(4)
C14 0.0242(5) 0.0228(6) 0.0191(5) -0.0002(4) 0.0126(4) 0.0010(4)
C3 0.0239(5) 0.0220(6) 0.0206(5) 0.0022(4) 0.0112(4) -0.0001(4)
C4 0.0247(5) 0.0229(6) 0.0176(5) 0.0010(4) 0.0109(4) 0.0004(4)
C6 0.0210(5) 0.0206(5) 0.0225(5) 0.0002(4) 0.0112(4) 0.0022(4)
C8 0.0241(5) 0.0286(6) 0.0184(5) -0.0022(4) 0.0114(4) -0.0054(5)
C15 0.0371(7) 0.0258(6) 0.0246(6) -0.0035(5) 0.0084(5) -0.0096(5)
C9 0.0295(6) 0.0303(6) 0.0242(6) -0.0015(5) 0.0146(5) -0.0022(5)
C13 0.0308(6) 0.0314(6) 0.0227(6) 0.0005(5) 0.0143(5) -0.0028(5)
C7 0.0335(6) 0.0241(6) 0.0347(6) -0.0074(5) 0.0163(5) -0.0074(5)
C11 0.0304(6) 0.0510(8) 0.0216(6) -0.0072(5) 0.0166(5) -0.0091(6)
C10 0.0308(6) 0.0402(7) 0.0306(6) -0.0085(5) 0.0187(5) -0.0032(5)
C1 0.0244(5) 0.0188(5) 0.0166(5) 0.0004(4) 0.0096(4) 0.0027(4)
C12 0.0324(6) 0.0433(7) 0.0211(6) 0.0030(5) 0.0141(5) -0.0065(6)
C16 0.0461(8) 0.0415(8) 0.0300(7) 0.0071(6) 0.0079(6) -0.0191(7)

loop_
_atom_type_symbol
_atom_type_description
_atom_type_scat_dispersion_real
_atom_type_scat_dispersion_imag
_atom_type_scat_source
C C 0.0181 0.0091 'International Tables Vol C Tables 4.2.6.8 and 6.1.1.4'
H H 0.0000 0.0000 'International Tables Vol C Tables 4.2.6.8 and 6.1.1.4'
N N 0.0311 0.0180 'International Tables Vol C Tables 4.2.6.8 and 6.1.1.4'
O O 0.0492 0.0322 'International Tables Vol C Tables 4.2.6.8 and 6.1.1.4'

loop_
_exptl_crystal_face_index_h
_exptl_crystal_face_index_k
_exptl_crystal_face_index_l
_exptl_crystal_face_perp_dist
-3 -1 10 0.0609
-3 -4 0 0.0617
3 1 -10 0.0477
2 3 4 0.0652
-4 0 10 0.0613
-9 1 0 0.0473
5 -1 -10 0.0438
8 -1 2 0.0386

loop_
_geom_angle_atom_site_label_1
_geom_angle_atom_site_label_2
_geom_angle_atom_site_label_3
_geom_angle
_geom_angle_site_symmetry_1
_geom_angle_site_symmetry_3
_geom_angle_publ_flag
C6 O3 C7 114.86(9) . . ?
C14 O5 C15 116.55(9) . . ?
C5 N1 C1 125.41(9) . . ?
C5 N1 H1 119.8(11) . . ?
C1 N1 H1 114.7(11) . . ?
C3 C2 C6 120.06(10) . . ?
C3 C2 C1 120.43(10) . . ?
C1 C2 C6 119.28(9) . . ?
N1 C5 C14 116.14(9) . . ?
N1 C5 C4 120.90(10) . . ?
C4 C5 C14 122.77(9) . . ?
O5 C14 C5 111.07(9) . . ?
O4 C14 O5 125.29(11) . . ?
O4 C14 C5 123.56(10) . . ?
C2 C3 H3 118.5 . . ?
C2 C3 C4 122.91(10) . . ?
C4 C3 H3 118.5 . . ?
C5 C4 C3 116.49(10) . . ?
C5 C4 C8 124.02(10) . . ?
C3 C4 C8 119.40(10) . . ?
O3 C6 C2 111.02(9) . . ?
O2 C6 O3 123.57(10) . . ?
O2 C6 C2 125.30(10) . . ?
C9 C8 C4 120.05(10) . . ?
C13 C8 C4 120.82(11) . . ?
C13 C8 C9 119.10(10) . . ?
O5 C15 H15A 110.5 . . ?
O5 C15 H15B 110.5 . . ?
O5 C15 C16 106.35(10) . . ?
H15A C15 H15B 108.7 . . ?
C16 C15 H15A 110.5 . . ?
C16 C15 H15B 110.5 . . ?
C8 C9 H9 119.8 . . ?
C10 C9 C8 120.34(12) . . ?
C10 C9 H9 119.8 . . ?
C8 C13 H13 119.8 . . ?
C12 C13 C8 120.37(12) . . ?
C12 C13 H13 119.8 . . ?
O3 C7 H7A 109.5 . . ?
O3 C7 H7B 109.5 . . ?
O3 C7 H7C 109.5 . . ?
H7A C7 H7B 109.5 . . ?
H7A C7 H7C 109.5 . . ?
H7B C7 H7C 109.5 . . ?
C10 C11 H11 120.0 . . ?
C12 C11 H11 120.0 . . ?
C12 C11 C10 119.94(11) . . ?
C9 C10 H10 119.9 . . ?
C11 C10 C9 120.15(12) . . ?
C11 C10 H10 119.9 . . ?
N1 C1 C2 113.78(9) . . ?
O1 C1 N1 119.16(10) . . ?
O1 C1 C2 127.06(10) . . ?
C13 C12 H12 120.0 . . ?
C11 C12 C13 120.09(12) . . ?
C11 C12 H12 120.0 . . ?
C15 C16 H16A 109.5 . . ?
C15 C16 H16B 109.5 . . ?
C15 C16 H16C 109.5 . . ?
H16A C16 H16B 109.5 . . ?
H16A C16 H16C 109.5 . . ?
H16B C16 H16C 109.5 . . ?

loop_
_geom_bond_atom_site_label_1
_geom_bond_atom_site_label_2
_geom_bond_distance
_geom_bond_site_symmetry_2
_geom_bond_publ_flag
O3 C6 1.3482(13) . ?
O3 C7 1.4451(14) . ?
O5 C14 1.3177(13) . ?
O5 C15 1.4553(14) . ?
O2 C6 1.2050(13) . ?
N1 C5 1.3659(13) . ?
N1 C1 1.3892(14) . ?
N1 H1 0.941(19) . ?
O4 C14 1.2033(14) . ?
O1 C1 1.2305(13) . ?
C2 C3 1.3683(15) . ?
C2 C6 1.4881(15) . ?
C2 C1 1.4547(15) . ?
C5 C14 1.5042(15) . ?
C5 C4 1.3728(15) . ?
C3 H3 0.9500 . ?
C3 C4 1.4183(16) . ?
C4 C8 1.4882(14) . ?
C8 C9 1.3946(17) . ?
C8 C13 1.3941(17) . ?
C15 H15A 0.9900 . ?
C15 H15B 0.9900 . ?
C15 C16 1.5070(18) . ?
C9 H9 0.9500 . ?
C9 C10 1.3887(16) . ?
C13 H13 0.9500 . ?
C13 C12 1.3918(16) . ?
C7 H7A 0.9800 . ?
C7 H7B 0.9800 . ?
C7 H7C 0.9800 . ?
C11 H11 0.9500 . ?
C11 C10 1.388(2) . ?
C11 C12 1.384(2) . ?
C10 H10 0.9500 . ?
C12 H12 0.9500 . ?
C16 H16A 0.9800 . ?
C16 H16B 0.9800 . ?
C16 H16C 0.9800 . ?

loop_
_geom_torsion_atom_site_label_1
_geom_torsion_atom_site_label_2
_geom_torsion_atom_site_label_3
_geom_torsion_atom_site_label_4
_geom_torsion
_geom_torsion_site_symmetry_1
_geom_torsion_site_symmetry_2
_geom_torsion_site_symmetry_3
_geom_torsion_site_symmetry_4
_geom_torsion_publ_flag
N1 C5 C14 O5 -22.76(13) . . . . ?
N1 C5 C14 O4 153.96(11) . . . . ?
N1 C5 C4 C3 -3.06(16) . . . . ?
N1 C5 C4 C8 173.40(10) . . . . ?
C2 C3 C4 C5 2.01(17) . . . . ?
C2 C3 C4 C8 -174.62(10) . . . . ?
C5 N1 C1 O1 -179.83(10) . . . . ?
C5 N1 C1 C2 0.51(15) . . . . ?
C5 C4 C8 C9 -56.87(16) . . . . ?
C5 C4 C8 C13 125.04(13) . . . . ?
C14 O5 C15 C16 -158.73(11) . . . . ?
C14 C5 C4 C3 171.90(10) . . . . ?
C14 C5 C4 C8 -11.64(17) . . . . ?
C3 C2 C6 O3 26.23(14) . . . . ?
C3 C2 C6 O2 -150.08(11) . . . . ?
C3 C2 C1 N1 -1.57(15) . . . . ?
C3 C2 C1 O1 178.81(11) . . . . ?
C3 C4 C8 C9 119.49(12) . . . . ?
C3 C4 C8 C13 -58.59(15) . . . . ?
C4 C5 C14 O5 162.06(10) . . . . ?
C4 C5 C14 O4 -21.22(17) . . . . ?
C4 C8 C9 C10 -179.10(11) . . . . ?
C4 C8 C13 C12 179.32(11) . . . . ?
C6 C2 C3 C4 174.77(10) . . . . ?
C6 C2 C1 N1 -176.05(9) . . . . ?
C6 C2 C1 O1 4.32(17) . . . . ?
C8 C9 C10 C11 0.26(18) . . . . ?
C8 C13 C12 C11 -0.73(18) . . . . ?
C15 O5 C14 O4 -3.42(17) . . . . ?
C15 O5 C14 C5 173.24(10) . . . . ?
C9 C8 C13 C12 1.21(17) . . . . ?
C13 C8 C9 C10 -0.98(17) . . . . ?
C7 O3 C6 O2 2.90(15) . . . . ?
C7 O3 C6 C2 -173.49(9) . . . . ?
C10 C11 C12 C13 0.01(19) . . . . ?
C1 N1 C5 C14 -173.39(10) . . . . ?
C1 N1 C5 C4 1.90(17) . . . . ?
C1 C2 C3 C4 0.33(17) . . . . ?
C1 C2 C6 O3 -159.27(9) . . . . ?
C1 C2 C6 O2 24.42(16) . . . . ?
C12 C11 C10 C9 0.23(19) . . . . ?

loop_
_exptl_oxdiff_crystal_face_indexfrac_h
_exptl_oxdiff_crystal_face_indexfrac_k
_exptl_oxdiff_crystal_face_indexfrac_l
_exptl_oxdiff_crystal_face_x
_exptl_oxdiff_crystal_face_y
_exptl_oxdiff_crystal_face_z
-2.9947 -0.7351 10.0699 0.0474 0.1873 0.9812
-3.3374 -3.8519 0.3250 0.2336 0.9715 -0.0393
3.0295 0.7807 -10.0542 -0.0501 -0.1987 -0.9788
1.9278 3.4136 4.0830 -0.2058 -0.8602 0.4666
-4.3569 0.3302 10.2858 0.2159 -0.0541 0.9749
-8.7711 1.3973 0.1927 0.9587 -0.2302 -0.1670
5.4539 -0.5110 -10.1424 -0.3401 0.0839 -0.9366
7.6015 -1.2975 2.2578 -0.8928 0.2138 0.3964
